data_2204591
loop_
_publ_author_name
'Chen, Wei'
'Yin, Qiu-Xiang'
'Xie, Chuang'
'Wang, Jing-Kang'
'Li, Hong '

_publ_section_title
;
 1,8-Bis(phenylsulfanyl)octane
;
_journal_issue 11
_journal_name_full 'Acta Crystallographica Section E'
_journal_page_first o2147
_journal_page_last o2148
_journal_paper_doi 10.1107/S1600536804026893
_journal_volume 60
_journal_year 2004
_chemical_formula_iupac 'C20 H26 S2'
_chemical_formula_moiety 'C20 H26 S2'
_chemical_formula_sum 'C20 H26 S2'
_chemical_formula_weight 330.53
_chemical_name_systematic
;
1,8-Bis(phenylthio)octane
;
_space_group_IT_number 2
_symmetry_cell_setting triclinic
_symmetry_space_group_name_Hall '-P 1'
_symmetry_space_group_name_H-M 'P -1'
_atom_sites_solution_hydrogens geom
_atom_sites_solution_primary direct
_atom_sites_solution_secondary difmap
_cell_angle_alpha 84.044(5)
_cell_angle_beta 87.890(6)
_cell_angle_gamma 89.572(6)
_cell_formula_units_Z 2
_cell_length_a 5.579(2)
_cell_length_b 7.857(3)
_cell_length_c 20.590(7)
_cell_measurement_reflns_used 903
_cell_measurement_temperature 293(2)
_cell_measurement_theta_max 26.33
_cell_measurement_theta_min 2.99
_cell_volume 897.1(6)
_computing_cell_refinement 'SMART '
_computing_data_collection 'SMART (Bruker, 1998)'
_computing_data_reduction 'SAINT (Bruker, 1998)'
_computing_molecular_graphics 'SHELXTL (Bruker, 1998)'
_computing_publication_material SHELXTL
_computing_structure_refinement 'SHELXL-97 (Sheldrick, 1997)'
_computing_structure_solution 'SHELXS-97 (Sheldrick, 1997)'
_diffrn_ambient_temperature 293(2)
_diffrn_measured_fraction_theta_full 0.996
_diffrn_measured_fraction_theta_max 0.989
_diffrn_measurement_device_type 'Bruker SMART 1000 CCD area-detector diffractometer'
_diffrn_measurement_method '\f and \w'
_diffrn_radiation_monochromator graphite
_diffrn_radiation_source 'fine-focus sealed tube'
_diffrn_radiation_type MoK\a
_diffrn_radiation_wavelength 0.71073
_diffrn_reflns_av_R_equivalents 0.0233
_diffrn_reflns_av_sigmaI/netI 0.0451
_diffrn_reflns_limit_h_max 6
_diffrn_reflns_limit_h_min -5
_diffrn_reflns_limit_k_max 8
_diffrn_reflns_limit_k_min -9
_diffrn_reflns_limit_l_max 25
_diffrn_reflns_limit_l_min -25
_diffrn_reflns_number 5201
_diffrn_reflns_theta_full 25.00
_diffrn_reflns_theta_max 26.40
_diffrn_reflns_theta_min 0.99
_exptl_absorpt_coefficient_mu 0.292
_exptl_absorpt_correction_T_max 0.9652
_exptl_absorpt_correction_T_min 0.9364
_exptl_absorpt_correction_type multi-scan
_exptl_absorpt_process_details '(SADABS; Sheldrick, 1996)'
_exptl_crystal_colour colourless
_exptl_crystal_density_diffrn 1.224
_exptl_crystal_density_method 'not measured'
_exptl_crystal_description block
_exptl_crystal_F_000 356
_exptl_crystal_size_max 0.22
_exptl_crystal_size_mid 0.18
_exptl_crystal_size_min 0.14
_refine_diff_density_max 0.328
_refine_diff_density_min -0.213
_refine_ls_extinction_method none
_refine_ls_goodness_of_fit_ref 1.042
_refine_ls_hydrogen_treatment constr
_refine_ls_matrix_type full
_refine_ls_number_parameters 199
_refine_ls_number_reflns 3612
_refine_ls_number_restraints 0
_refine_ls_restrained_S_all 1.042
_refine_ls_R_factor_all 0.0838
_refine_ls_R_factor_gt 0.0522
_refine_ls_shift/su_max 0.000
_refine_ls_shift/su_mean 0.000
_refine_ls_structure_factor_coef Fsqd
_refine_ls_weighting_details 'calc w=1/[\s^2^(Fo^2^)+(0.0562P)^2^+0.209P] where P=(Fo^2^+2Fc^2^)/3'
_refine_ls_weighting_scheme calc
_refine_ls_wR_factor_gt 0.1159
_refine_ls_wR_factor_ref 0.1315
_reflns_number_gt 2506
_reflns_number_total 3612
_reflns_threshold_expression I>2\s(I)
_cod_data_source_file wn6295.cif
_cod_data_source_block I
_cod_database_code 2204591

loop_
_symmetry_equiv_pos_as_xyz
'x, y, z'
'-x, -y, -z'

loop_
_atom_site_label
_atom_site_fract_x
_atom_site_fract_y
_atom_site_fract_z
_atom_site_U_iso_or_equiv
_atom_site_adp_type
_atom_site_calc_flag
_atom_site_refinement_flags
_atom_site_occupancy
_atom_site_type_symbol
S1 0.41169(12) 0.37995(10) 0.27985(3) 0.0541(2) Uani d . 1 S
S2 1.10101(12) 0.07884(9) 0.72325(3) 0.0533(2) Uani d . 1 S
C1 0.2811(4) 0.2671(3) 0.16848(12) 0.0429(6) Uani d . 1 C
H1 0.1509 0.2221 0.1939 0.051 Uiso calc R 1 H
C2 0.2972(5) 0.2463(3) 0.10329(12) 0.0493(6) Uani d . 1 C
H2 0.1771 0.1876 0.0849 0.059 Uiso calc R 1 H
C3 0.4880(5) 0.3109(3) 0.06473(12) 0.0498(6) Uani d . 1 C
H3 0.4986 0.2963 0.0205 0.060 Uiso calc R 1 H
C4 0.6620(5) 0.3973(3) 0.09272(12) 0.0486(6) Uani d . 1 C
H4 0.7918 0.4419 0.0670 0.058 Uiso calc R 1 H
C5 0.6494(4) 0.4197(3) 0.15782(11) 0.0441(6) Uani d . 1 C
H5 0.7700 0.4786 0.1759 0.053 Uiso calc R 1 H
C6 0.4567(4) 0.3543(3) 0.19671(10) 0.0365(5) Uani d . 1 C
C7 0.7015(4) 0.4241(3) 0.30811(11) 0.0481(6) Uani d . 1 C
H7A 0.8130 0.3338 0.2988 0.058 Uiso calc R 1 H
H7B 0.7613 0.5313 0.2860 0.058 Uiso calc R 1 H
C8 0.6797(5) 0.4353(3) 0.38063(11) 0.0525(7) Uani d . 1 C
H8A 0.5657 0.5251 0.3888 0.063 Uiso calc R 1 H
H8B 0.6146 0.3283 0.4015 0.063 Uiso calc R 1 H
C9 0.9090(5) 0.4703(3) 0.41183(11) 0.0516(6) Uani d . 1 C
H9A 0.9751 0.5765 0.3906 0.062 Uiso calc R 1 H
H9B 1.0222 0.3797 0.4042 0.062 Uiso calc R 1 H
C10 0.8865(4) 0.4836(3) 0.48367(11) 0.0516(7) Uani d . 1 C
H10A 0.7742 0.5750 0.4911 0.062 Uiso calc R 1 H
H10B 0.8177 0.3780 0.5046 0.062 Uiso calc R 1 H
C11 0.8569(4) 0.2254(3) 0.82348(11) 0.0450(6) Uani d . 1 C
H11 0.7449 0.2673 0.7934 0.054 Uiso calc R 1 H
C12 0.8309(5) 0.2589(3) 0.88731(12) 0.0510(6) Uani d . 1 C
H12 0.6999 0.3226 0.9004 0.061 Uiso calc R 1 H
C13 0.9954(5) 0.1997(3) 0.93226(12) 0.0508(6) Uani d . 1 C
H13 0.9768 0.2231 0.9755 0.061 Uiso calc R 1 H
C14 1.1875(5) 0.1058(3) 0.91261(12) 0.0530(7) Uani d . 1 C
H14 1.3002 0.0655 0.9427 0.064 Uiso calc R 1 H
C15 1.2150(4) 0.0706(3) 0.84923(12) 0.0469(6) Uani d . 1 C
H15 1.3462 0.0066 0.8366 0.056 Uiso calc R 1 H
C16 1.0496(4) 0.1292(3) 0.80372(11) 0.0364(5) Uani d . 1 C
C17 0.8136(4) 0.1033(3) 0.68718(11) 0.0455(6) Uani d . 1 C
H17A 0.6945 0.0369 0.7142 0.055 Uiso calc R 1 H
H17B 0.7648 0.2226 0.6838 0.055 Uiso calc R 1 H
C18 0.8322(5) 0.0418(3) 0.61991(11) 0.0499(6) Uani d . 1 C
H18A 0.9529 0.1087 0.5937 0.060 Uiso calc R 1 H
H18B 0.8848 -0.0766 0.6240 0.060 Uiso calc R 1 H
C19 0.5986(5) 0.0555(3) 0.58507(11) 0.0486(6) Uani d . 1 C
H19A 0.5461 0.1739 0.5810 0.058 Uiso calc R 1 H
H19B 0.4780 -0.0113 0.6114 0.058 Uiso calc R 1 H
C20 0.6157(5) -0.0059(3) 0.51775(11) 0.0504(6) Uani d . 1 C
H20A 0.7363 0.0611 0.4916 0.060 Uiso calc R 1 H
H20B 0.6694 -0.1242 0.5219 0.060 Uiso calc R 1 H

loop_
_atom_site_aniso_label
_atom_site_aniso_U_11
_atom_site_aniso_U_22
_atom_site_aniso_U_33
_atom_site_aniso_U_12
_atom_site_aniso_U_13
_atom_site_aniso_U_23
S1 0.0444(4) 0.0827(5) 0.0367(4) -0.0022(3) -0.0017(3) -0.0135(3)
S2 0.0447(4) 0.0756(5) 0.0413(4) 0.0056(3) 0.0027(3) -0.0162(3)
C1 0.0396(13) 0.0429(13) 0.0461(14) -0.0017(11) -0.0065(10) -0.0023(10)
C2 0.0490(15) 0.0497(15) 0.0514(15) -0.0033(12) -0.0171(12) -0.0101(11)
C3 0.0608(17) 0.0521(15) 0.0375(14) 0.0062(13) -0.0062(12) -0.0080(11)
C4 0.0500(15) 0.0513(15) 0.0431(14) -0.0006(12) 0.0070(11) -0.0021(11)
C5 0.0398(13) 0.0487(14) 0.0447(14) -0.0053(11) -0.0040(11) -0.0073(11)
C6 0.0369(13) 0.0381(12) 0.0348(12) 0.0057(10) -0.0037(10) -0.0040(9)
C7 0.0506(15) 0.0573(15) 0.0379(13) -0.0060(12) -0.0074(11) -0.0098(11)
C8 0.0580(17) 0.0645(17) 0.0367(14) -0.0009(13) -0.0048(12) -0.0118(12)
C9 0.0544(16) 0.0645(17) 0.0374(14) -0.0087(13) -0.0045(11) -0.0104(11)
C10 0.0564(17) 0.0621(16) 0.0377(14) -0.0058(13) -0.0047(12) -0.0106(12)
C11 0.0454(14) 0.0494(14) 0.0404(14) 0.0087(11) -0.0062(11) -0.0038(11)
C12 0.0506(16) 0.0566(16) 0.0470(15) 0.0094(13) 0.0008(12) -0.0122(12)
C13 0.0597(17) 0.0571(16) 0.0372(14) -0.0025(13) -0.0041(12) -0.0113(11)
C14 0.0557(16) 0.0575(16) 0.0472(15) 0.0009(13) -0.0192(12) -0.0049(12)
C15 0.0403(14) 0.0487(14) 0.0526(15) 0.0063(11) -0.0067(11) -0.0088(11)
C16 0.0348(12) 0.0374(12) 0.0372(12) -0.0036(10) -0.0022(10) -0.0039(9)
C17 0.0492(15) 0.0560(15) 0.0319(12) 0.0039(12) -0.0030(11) -0.0075(10)
C18 0.0573(16) 0.0580(16) 0.0351(13) 0.0020(13) 0.0001(12) -0.0095(11)
C19 0.0566(16) 0.0569(15) 0.0332(13) 0.0015(13) 0.0000(11) -0.0099(11)
C20 0.0596(17) 0.0585(16) 0.0345(13) 0.0010(13) 0.0012(11) -0.0124(11)

loop_
_atom_type_symbol
_atom_type_description
_atom_type_scat_dispersion_real
_atom_type_scat_dispersion_imag
_atom_type_scat_source
C C 0.0033 0.0016 'International Tables Vol C Tables 4.2.6.8 and 6.1.1.4'
H H 0.0000 0.0000 'International Tables Vol C Tables 4.2.6.8 and 6.1.1.4'
S S 0.1246 0.1234 'International Tables Vol C Tables 4.2.6.8 and 6.1.1.4'

loop_
_geom_angle_atom_site_label_1
_geom_angle_atom_site_label_2
_geom_angle_atom_site_label_3
_geom_angle_site_symmetry_1
_geom_angle
_geom_angle_publ_flag
C6 S1 C7 . 105.40(10) yes
C16 S2 C17 . 104.50(10) yes
C2 C1 C6 . 120.5(2) ?
C2 C1 H1 . 119.8 ?
C6 C1 H1 . 119.8 ?
C1 C2 C3 . 120.9(2) ?
C1 C2 H2 . 119.6 ?
C3 C2 H2 . 119.6 ?
C4 C3 C2 . 118.6(2) ?
C4 C3 H3 . 120.7 ?
C2 C3 H3 . 120.7 ?
C3 C4 C5 . 121.4(2) ?
C3 C4 H4 . 119.3 ?
C5 C4 H4 . 119.3 ?
C4 C5 C6 . 119.9(2) ?
C4 C5 H5 . 120.1 ?
C6 C5 H5 . 120.1 ?
C1 C6 C5 . 118.7(2) ?
C1 C6 S1 . 116.48(18) ?
C5 C6 S1 . 124.80(18) ?
C8 C7 S1 . 108.41(17) ?
C8 C7 H7A . 110.0 ?
S1 C7 H7A . 110.0 ?
C8 C7 H7B . 110.0 ?
S1 C7 H7B . 110.0 ?
H7A C7 H7B . 108.4 ?
C9 C8 C7 . 114.9(2) ?
C9 C8 H8A . 108.5 ?
C7 C8 H8A . 108.5 ?
C9 C8 H8B . 108.5 ?
C7 C8 H8B . 108.5 ?
H8A C8 H8B . 107.5 ?
C8 C9 C10 . 114.8(2) ?
C8 C9 H9A . 108.6 ?
C10 C9 H9A . 108.6 ?
C8 C9 H9B . 108.6 ?
C10 C9 H9B . 108.6 ?
H9A C9 H9B . 107.5 ?
C10 C10 C9 2_766 116.0(3) ?
C10 C10 H10A 2_766 108.3 ?
C9 C10 H10A . 108.3 ?
C10 C10 H10B 2_766 108.3 ?
C9 C10 H10B . 108.3 ?
H10A C10 H10B . 107.4 ?
C12 C11 C16 . 120.0(2) ?
C12 C11 H11 . 120.0 ?
C16 C11 H11 . 120.0 ?
C11 C12 C13 . 120.9(2) ?
C11 C12 H12 . 119.6 ?
C13 C12 H12 . 119.6 ?
C14 C13 C12 . 119.1(2) ?
C14 C13 H13 . 120.4 ?
C12 C13 H13 . 120.4 ?
C15 C14 C13 . 120.6(2) ?
C15 C14 H14 . 119.7 ?
C13 C14 H14 . 119.7 ?
C14 C15 C16 . 120.6(2) ?
C14 C15 H15 . 119.7 ?
C16 C15 H15 . 119.7 ?
C15 C16 C11 . 118.8(2) ?
C15 C16 S2 . 117.37(17) ?
C11 C16 S2 . 123.87(17) ?
C18 C17 S2 . 108.56(17) ?
C18 C17 H17A . 110.0 ?
S2 C17 H17A . 110.0 ?
C18 C17 H17B . 110.0 ?
S2 C17 H17B . 110.0 ?
H17A C17 H17B . 108.4 ?
C19 C18 C17 . 113.1(2) ?
C19 C18 H18A . 109.0 ?
C17 C18 H18A . 109.0 ?
C19 C18 H18B . 109.0 ?
C17 C18 H18B . 109.0 ?
H18A C18 H18B . 107.8 ?
C18 C19 C20 . 113.4(2) ?
C18 C19 H19A . 108.9 ?
C20 C19 H19A . 108.9 ?
C18 C19 H19B . 108.9 ?
C20 C19 H19B . 108.9 ?
H19A C19 H19B . 107.7 ?
C20 C20 C19 2_656 114.3(3) ?
C20 C20 H20A 2_656 108.7 ?
C19 C20 H20A . 108.7 ?
C20 C20 H20B 2_656 108.7 ?
C19 C20 H20B . 108.7 ?
H20A C20 H20B . 107.6 ?

loop_
_geom_bond_atom_site_label_1
_geom_bond_atom_site_label_2
_geom_bond_site_symmetry_2
_geom_bond_distance
_geom_bond_publ_flag
S1 C6 . 1.753(2) yes
S1 C7 . 1.787(3) yes
S2 C16 . 1.756(2) yes
S2 C17 . 1.793(2) yes
C1 C2 . 1.369(3) ?
C1 C6 . 1.379(3) ?
C1 H1 . 0.9300 ?
C2 C3 . 1.373(3) ?
C2 H2 . 0.9300 ?
C3 C4 . 1.367(3) ?
C3 H3 . 0.9300 ?
C4 C5 . 1.369(3) ?
C4 H4 . 0.9300 ?
C5 C6 . 1.386(3) ?
C5 H5 . 0.9300 ?
C7 C8 . 1.505(3) ?
C7 H7A . 0.9700 ?
C7 H7B . 0.9700 ?
C8 C9 . 1.492(3) ?
C8 H8A . 0.9700 ?
C8 H8B . 0.9700 ?
C9 C10 . 1.494(3) ?
C9 H9A . 0.9700 ?
C9 H9B . 0.9700 ?
C10 C10 2_766 1.492(5) ?
C10 H10A . 0.9700 ?
C10 H10B . 0.9700 ?
C11 C12 . 1.369(3) ?
C11 C16 . 1.383(3) ?
C11 H11 . 0.9300 ?
C12 C13 . 1.372(3) ?
C12 H12 . 0.9300 ?
C13 C14 . 1.369(3) ?
C13 H13 . 0.9300 ?
C14 C15 . 1.364(3) ?
C14 H14 . 0.9300 ?
C15 C16 . 1.382(3) ?
C15 H15 . 0.9300 ?
C17 C18 . 1.514(3) ?
C17 H17A . 0.9700 ?
C17 H17B . 0.9700 ?
C18 C19 . 1.508(3) ?
C18 H18A . 0.9700 ?
C18 H18B . 0.9700 ?
C19 C20 . 1.514(3) ?
C19 H19A . 0.9700 ?
C19 H19B . 0.9700 ?
C20 C20 2_656 1.505(5) ?
C20 H20A . 0.9700 ?
C20 H20B . 0.9700 ?

loop_
_geom_torsion_atom_site_label_1
_geom_torsion_atom_site_label_2
_geom_torsion_atom_site_label_3
_geom_torsion_atom_site_label_4
_geom_torsion_site_symmetry_4
_geom_torsion
C6 C1 C2 C3 . 0.2(4)
C1 C2 C3 C4 . -0.2(4)
C2 C3 C4 C5 . 0.2(4)
C3 C4 C5 C6 . -0.1(4)
C2 C1 C6 C5 . -0.2(3)
C2 C1 C6 S1 . 177.69(18)
C4 C5 C6 C1 . 0.2(3)
C4 C5 C6 S1 . -177.54(18)
C7 S1 C6 C1 . 159.90(18)
C7 S1 C6 C5 . -22.4(2)
C6 S1 C7 C8 . -175.99(17)
S1 C7 C8 C9 . 179.48(19)
C7 C8 C9 C10 . 179.2(2)
C8 C9 C10 C10 2_766 179.3(3)
C16 C11 C12 C13 . 0.7(4)
C11 C12 C13 C14 . -0.1(4)
C12 C13 C14 C15 . -0.2(4)
C13 C14 C15 C16 . 0.0(4)
C14 C15 C16 C11 . 0.5(4)
C14 C15 C16 S2 . 179.6(2)
C12 C11 C16 C15 . -0.9(4)
C12 C11 C16 S2 . -179.9(2)
C17 S2 C16 C15 . 159.79(19)
C17 S2 C16 C11 . -21.2(2)
C16 S2 C17 C18 . -173.20(16)
S2 C17 C18 C19 . 179.57(18)
C17 C18 C19 C20 . -180.0(2)
C18 C19 C20 C20 2_656 179.8(3)
